data_7228445
loop_
_publ_author_name
'Kong, Feng'
'Li, Meng'
'Zhou, Xigeng'
'Zhang, Lixin'

_publ_section_title
;
 Synthesis, structure and reactivity of guanidinate rare earth metal
 bis(o-aminobenzyl) complexes
;
_journal_issue 47
_journal_name_full 'RSC Adv.'
_journal_page_first 29752
_journal_paper_doi 10.1039/C7RA04524G
_journal_volume 7
_journal_year 2017
_chemical_formula_sum 'C57 H72 Lu N5'
_chemical_formula_weight 1002.16
_space_group_crystal_system trigonal
_space_group_IT_number 167
_space_group_name_Hall '-R 3 2"c'
_space_group_name_H-M_alt 'R -3 c :H'
_symmetry_space_group_name_Hall '-R 3 2"c'
_symmetry_space_group_name_H-M 'R -3 c :H'
_atom_sites_solution_hydrogens geom
_audit_creation_method SHELXL-2014/7
_audit_update_record
;
2017-04-05 deposited with the CCDC.
2017-05-23 downloaded from the CCDC.
;
_cell_angle_alpha 90
_cell_angle_beta 90
_cell_angle_gamma 120
_cell_formula_units_Z 18
_cell_length_a 24.986(7)
_cell_length_b 24.986(7)
_cell_length_c 47.359(9)
_cell_measurement_reflns_used 1013
_cell_measurement_temperature 293(2)
_cell_measurement_theta_max 27.129
_cell_measurement_theta_min 2.527
_cell_volume 25605(11)
_computing_cell_refinement 'Bruker SMART'
_computing_data_collection 'Bruker SMART'
_computing_data_reduction 'Bruker SHELXTL'
_computing_molecular_graphics 'Bruker SHELXTL'
_computing_publication_material 'Bruker SHELXTL'
_computing_structure_refinement 'SHELXL-2014/7 (Sheldrick, 2014)'
_computing_structure_solution 'Bruker SHELXTL'
_diffrn_ambient_temperature 293(2)
_diffrn_measured_fraction_theta_full 1.000
_diffrn_measured_fraction_theta_max 1.000
_diffrn_measurement_device_type 'CCD area detector'
_diffrn_measurement_method 'phi and omega scans'
_diffrn_radiation_type MoK\a
_diffrn_radiation_wavelength 0.71073
_diffrn_reflns_av_R_equivalents 0.0484
_diffrn_reflns_av_unetI/netI 0.0299
_diffrn_reflns_Laue_measured_fraction_full 1.000
_diffrn_reflns_Laue_measured_fraction_max 1.000
_diffrn_reflns_limit_h_max 30
_diffrn_reflns_limit_h_min -24
_diffrn_reflns_limit_k_max 30
_diffrn_reflns_limit_k_min -29
_diffrn_reflns_limit_l_max 56
_diffrn_reflns_limit_l_min -57
_diffrn_reflns_number 27469
_diffrn_reflns_point_group_measured_fraction_full 1.000
_diffrn_reflns_point_group_measured_fraction_max 1.000
_diffrn_reflns_theta_full 25.242
_diffrn_reflns_theta_max 25.500
_diffrn_reflns_theta_min 1.630
_exptl_absorpt_coefficient_mu 1.771
_exptl_absorpt_correction_T_max 1.000000
_exptl_absorpt_correction_T_min 0.508661
_exptl_absorpt_correction_type multi-scan
_exptl_absorpt_process_details SADABS
_exptl_crystal_colour colorless
_exptl_crystal_density_diffrn 1.170
_exptl_crystal_description block
_exptl_crystal_F_000 9360
_exptl_crystal_size_max 0.250
_exptl_crystal_size_mid 0.180
_exptl_crystal_size_min 0.120
_platon_squeeze_details
;
;
_refine_diff_density_max 1.154
_refine_diff_density_min -1.325
_refine_diff_density_rms 0.075
_refine_ls_extinction_method none
_refine_ls_goodness_of_fit_ref 0.997
_refine_ls_hydrogen_treatment constr
_refine_ls_matrix_type full
_refine_ls_number_parameters 292
_refine_ls_number_reflns 5296
_refine_ls_number_restraints 0
_refine_ls_restrained_S_all 0.997
_refine_ls_R_factor_all 0.0419
_refine_ls_R_factor_gt 0.0333
_refine_ls_shift/su_max 0.002
_refine_ls_shift/su_mean 0.000
_refine_ls_structure_factor_coef Fsqd
_refine_ls_weighting_details 'w=1/[\s^2^(Fo^2^)+(0.0643P)^2^+10.1628P] where P=(Fo^2^+2Fc^2^)/3'
_refine_ls_weighting_scheme calc
_refine_ls_wR_factor_gt 0.0903
_refine_ls_wR_factor_ref 0.0948
_reflns_Friedel_coverage 0.000
_reflns_number_gt 4323
_reflns_number_total 5296
_reflns_threshold_expression 'I > 2\s(I)'
_cod_data_source_file c7ra04524g2.cif
_cod_data_source_block a20301b
_cod_original_cell_volume 25605(15)
_cod_database_code 7228445
_shelx_shelxl_version_number 2014/7
_shelx_space_group_comment
;
The symmetry employed for this shelxl refinement is uniquely defined
by the following loop, which should always be used as a source of
symmetry information in preference to the above space-group names.
They are only intended as comments.
;
_shelx_estimated_absorpt_t_min 0.666
_shelx_estimated_absorpt_t_max 0.816

loop_
_space_group_symop_operation_xyz
'x, y, z'
'-y, x-y, z'
'-x+y, -x, z'
'y, x, -z+1/2'
'x-y, -y, -z+1/2'
'-x, -x+y, -z+1/2'
'x+2/3, y+1/3, z+1/3'
'-y+2/3, x-y+1/3, z+1/3'
'-x+y+2/3, -x+1/3, z+1/3'
'y+2/3, x+1/3, -z+5/6'
'x-y+2/3, -y+1/3, -z+5/6'
'-x+2/3, -x+y+1/3, -z+5/6'
'x+1/3, y+2/3, z+2/3'
'-y+1/3, x-y+2/3, z+2/3'
'-x+y+1/3, -x+2/3, z+2/3'
'y+1/3, x+2/3, -z+7/6'
'x-y+1/3, -y+2/3, -z+7/6'
'-x+1/3, -x+y+2/3, -z+7/6'
'-x, -y, -z'
'y, -x+y, -z'
'x-y, x, -z'
'-y, -x, z-1/2'
'-x+y, y, z-1/2'
'x, x-y, z-1/2'
'-x+2/3, -y+1/3, -z+1/3'
'y+2/3, -x+y+1/3, -z+1/3'
'x-y+2/3, x+1/3, -z+1/3'
'-y+2/3, -x+1/3, z-1/6'
'-x+y+2/3, y+1/3, z-1/6'
'x+2/3, x-y+1/3, z-1/6'
'-x+1/3, -y+2/3, -z+2/3'
'y+1/3, -x+y+2/3, -z+2/3'
'x-y+1/3, x+2/3, -z+2/3'
'-y+1/3, -x+2/3, z+1/6'
'-x+y+1/3, y+2/3, z+1/6'
'x+1/3, x-y+2/3, z+1/6'

loop_
_atom_site_label
_atom_site_type_symbol
_atom_site_fract_x
_atom_site_fract_y
_atom_site_fract_z
_atom_site_U_iso_or_equiv
_atom_site_adp_type
_atom_site_occupancy
_atom_site_site_symmetry_order
_atom_site_calc_flag
_atom_site_refinement_flags_posn
_atom_site_refinement_flags_adp
_atom_site_refinement_flags_occupancy
Lu1 Lu 0.66011(2) -0.00655(2) 0.4167 0.04093(9) Uani 1 2 d S T P
N1 N 0.74044(11) 0.07622(12) 0.39332(5) 0.0466(6) Uani 1 1 d . . .
N2 N 0.82817(14) 0.16151(14) 0.4167 0.0502(9) Uani 1 2 d S T P
N3 N 0.58409(12) -0.04404(14) 0.37351(6) 0.0567(7) Uani 1 1 d . . .
C1 C 0.77303(17) 0.10636(17) 0.4167 0.0436(10) Uani 1 2 d S T P
C2 C 0.86593(15) 0.18856(17) 0.39097(7) 0.0590(9) Uani 1 1 d . . .
H2A H 0.8611 0.2230 0.3849 0.071 Uiso 1 1 calc R U .
H2B H 0.8496 0.1577 0.3761 0.071 Uiso 1 1 calc R U .
C3 C 0.93335(16) 0.21082(19) 0.39404(7) 0.0651(10) Uani 1 1 d . . .
C4 C 0.9551(2) 0.1718(3) 0.40080(10) 0.0982(15) Uani 1 1 d . . .
H4 H 0.9275 0.1304 0.4046 0.118 Uiso 1 1 calc R U .
C5 C 1.0191(3) 0.1942(4) 0.40202(13) 0.127(2) Uani 1 1 d . . .
H5 H 1.0339 0.1677 0.4063 0.153 Uiso 1 1 calc R U .
C6 C 1.0597(2) 0.2561(4) 0.39678(12) 0.138(3) Uani 1 1 d . . .
H6 H 1.1021 0.2717 0.3980 0.165 Uiso 1 1 calc R U .
C7 C 1.0378(2) 0.2933(3) 0.39005(11) 0.133(3) Uani 1 1 d . . .
H7 H 1.0653 0.3349 0.3865 0.160 Uiso 1 1 calc R U .
C8 C 0.97626(18) 0.2717(2) 0.38832(8) 0.0916(15) Uani 1 1 d . . .
H8 H 0.9625 0.2987 0.3831 0.110 Uiso 1 1 calc R U .
C9 C 0.74835(14) 0.09651(17) 0.36454(7) 0.0553(9) Uani 1 1 d . . .
C10 C 0.76067(16) 0.0610(2) 0.34467(7) 0.0673(11) Uani 1 1 d . . .
C11 C 0.7609(2) 0.0752(3) 0.31606(9) 0.1000(17) Uani 1 1 d . . .
H11 H 0.7691 0.0531 0.3026 0.120 Uiso 1 1 calc R U .
C12 C 0.7494(3) 0.1203(3) 0.30731(10) 0.113(2) Uani 1 1 d . . .
H12 H 0.7494 0.1283 0.2881 0.135 Uiso 1 1 calc R U .
C13 C 0.7380(2) 0.1537(2) 0.32640(10) 0.0917(16) Uani 1 1 d . . .
H13 H 0.7299 0.1841 0.3199 0.110 Uiso 1 1 calc R U .
C14 C 0.73798(16) 0.14412(18) 0.35538(8) 0.0651(10) Uani 1 1 d . . .
C15 C 0.7745(2) 0.0113(2) 0.35397(9) 0.0831(13) Uani 1 1 d . . .
H15 H 0.7465 -0.0101 0.3698 0.100 Uiso 1 1 calc R U .
C16 C 0.8388(3) 0.0376(3) 0.36553(15) 0.150(3) Uani 1 1 d . . .
H16A H 0.8682 0.0622 0.3513 0.225 Uiso 1 1 calc R U .
H16B H 0.8456 0.0045 0.3710 0.225 Uiso 1 1 calc R U .
H16C H 0.8436 0.0629 0.3817 0.225 Uiso 1 1 calc R U .
C17 C 0.7626(2) -0.0382(3) 0.33227(11) 0.118(2) Uani 1 1 d . . .
H17A H 0.7940 -0.0211 0.3179 0.177 Uiso 1 1 calc R U .
H17B H 0.7228 -0.0526 0.3238 0.177 Uiso 1 1 calc R U .
H17C H 0.7636 -0.0720 0.3413 0.177 Uiso 1 1 calc R U .
C18 C 0.7286(2) 0.18539(19) 0.37556(10) 0.0760(12) Uani 1 1 d . . .
H18 H 0.7464 0.1837 0.3937 0.091 Uiso 1 1 calc R U .
C19 C 0.6607(3) 0.1645(3) 0.38070(13) 0.1152(19) Uani 1 1 d . . .
H19A H 0.6409 0.1625 0.3630 0.173 Uiso 1 1 calc R U .
H19B H 0.6576 0.1935 0.3929 0.173 Uiso 1 1 calc R U .
H19C H 0.6407 0.1244 0.3894 0.173 Uiso 1 1 calc R U .
C20 C 0.7614(3) 0.2535(2) 0.36620(13) 0.124(2) Uani 1 1 d . . .
H20A H 0.8037 0.2668 0.3617 0.186 Uiso 1 1 calc R U .
H20B H 0.7598 0.2785 0.3812 0.186 Uiso 1 1 calc R U .
H20C H 0.7411 0.2576 0.3498 0.186 Uiso 1 1 calc R U .
C21 C 0.57322(16) 0.00766(17) 0.42453(8) 0.0595(9) Uani 1 1 d . . .
H21A H 0.5683 0.0131 0.4444 0.071 Uiso 1 1 calc R U .
H21B H 0.5776 0.0432 0.4142 0.071 Uiso 1 1 calc R U .
C22 C 0.52101(16) -0.04970(18) 0.41387(8) 0.0622(9) Uani 1 1 d . . .
C23 C 0.52599(15) -0.07791(17) 0.38905(8) 0.0609(9) Uani 1 1 d . . .
C24 C 0.4787(2) -0.1335(2) 0.38011(12) 0.0985(16) Uani 1 1 d . . .
H24 H 0.4822 -0.1508 0.3633 0.118 Uiso 1 1 calc R U .
C25 C 0.4244(2) -0.1643(3) 0.39647(14) 0.128(2) Uani 1 1 d . . .
H25 H 0.3924 -0.2027 0.3908 0.154 Uiso 1 1 calc R U .
C26 C 0.4192(2) -0.1375(3) 0.42070(13) 0.120(2) Uani 1 1 d . . .
H26 H 0.3832 -0.1575 0.4314 0.144 Uiso 1 1 calc R U .
C27 C 0.46571(19) -0.0823(2) 0.42918(10) 0.0867(13) Uani 1 1 d . . .
H27 H 0.4611 -0.0651 0.4458 0.104 Uiso 1 1 calc R U .
C28 C 0.58212(18) 0.0045(2) 0.35612(8) 0.0782(12) Uani 1 1 d . . .
H28A H 0.5514 -0.0146 0.3417 0.117 Uiso 1 1 calc R U .
H28B H 0.6218 0.0301 0.3476 0.117 Uiso 1 1 calc R U .
H28C H 0.5720 0.0294 0.3679 0.117 Uiso 1 1 calc R U .
C29 C 0.59598(19) -0.0826(2) 0.35387(8) 0.0770(12) Uani 1 1 d . . .
H29A H 0.5939 -0.1170 0.3639 0.116 Uiso 1 1 calc R U .
H29B H 0.6363 -0.0584 0.3457 0.116 Uiso 1 1 calc R U .
H29C H 0.5654 -0.0977 0.3392 0.116 Uiso 1 1 calc R U .

loop_
_atom_site_aniso_label
_atom_site_aniso_U_11
_atom_site_aniso_U_22
_atom_site_aniso_U_33
_atom_site_aniso_U_23
_atom_site_aniso_U_13
_atom_site_aniso_U_12
Lu1 0.04203(11) 0.04203(11) 0.04060(14) -0.00087(3) 0.00087(3) 0.02241(9)
N1 0.0433(14) 0.0534(15) 0.0365(13) -0.0033(11) -0.0041(11) 0.0192(12)
N2 0.0452(14) 0.0452(14) 0.0430(19) -0.0011(9) 0.0011(9) 0.0097(17)
N3 0.0435(15) 0.0701(19) 0.0528(16) 0.0008(13) -0.0031(12) 0.0256(14)
C1 0.0441(17) 0.0441(17) 0.042(2) -0.0015(9) 0.0015(9) 0.021(2)
C2 0.0479(19) 0.063(2) 0.0467(18) 0.0019(15) 0.0000(15) 0.0130(17)
C3 0.046(2) 0.082(3) 0.0443(19) -0.0061(17) -0.0023(15) 0.0142(19)
C4 0.055(3) 0.117(4) 0.105(4) -0.013(3) -0.007(2) 0.030(3)
C5 0.070(4) 0.191(7) 0.121(5) -0.024(4) -0.016(3) 0.066(4)
C6 0.040(3) 0.233(9) 0.078(4) -0.006(4) -0.002(2) 0.023(4)
C7 0.056(3) 0.174(7) 0.080(4) 0.017(4) -0.010(3) -0.009(4)
C8 0.057(2) 0.100(3) 0.057(2) 0.010(2) 0.0047(18) -0.006(2)
C9 0.0358(16) 0.067(2) 0.0412(17) 0.0024(15) -0.0018(13) 0.0092(16)
C10 0.0436(19) 0.087(3) 0.0424(19) -0.0054(18) 0.0020(15) 0.0107(19)
C11 0.079(3) 0.122(4) 0.047(2) -0.011(2) 0.005(2) 0.010(3)
C12 0.106(4) 0.126(5) 0.046(3) 0.016(3) -0.013(2) 0.012(4)
C13 0.075(3) 0.090(3) 0.071(3) 0.028(3) -0.016(2) 0.013(3)
C14 0.0471(19) 0.065(2) 0.058(2) 0.0190(18) -0.0065(15) 0.0089(17)
C15 0.079(3) 0.098(3) 0.063(2) -0.031(2) 0.003(2) 0.038(3)
C16 0.130(5) 0.136(6) 0.203(7) -0.084(5) -0.086(5) 0.081(5)
C17 0.097(4) 0.142(5) 0.112(4) -0.062(4) -0.007(3) 0.057(4)
C18 0.072(3) 0.064(2) 0.081(3) 0.023(2) -0.010(2) 0.026(2)
C19 0.091(4) 0.107(4) 0.133(5) 0.011(3) 0.018(3) 0.038(3)
C20 0.125(5) 0.072(3) 0.159(5) 0.045(3) 0.015(4) 0.036(3)
C21 0.054(2) 0.063(2) 0.068(2) 0.0015(17) 0.0058(17) 0.0347(18)
C22 0.049(2) 0.079(3) 0.069(2) 0.0139(19) 0.0076(17) 0.040(2)
C23 0.0407(18) 0.065(2) 0.069(2) 0.0079(18) -0.0005(16) 0.0205(17)
C24 0.061(3) 0.096(4) 0.108(4) -0.017(3) -0.002(3) 0.016(3)
C25 0.052(3) 0.103(4) 0.170(6) -0.022(4) 0.011(3) -0.005(3)
C26 0.066(3) 0.133(5) 0.125(5) 0.005(4) 0.028(3) 0.023(3)
C27 0.052(2) 0.101(4) 0.098(3) 0.007(3) 0.018(2) 0.032(2)
C28 0.062(2) 0.093(3) 0.070(3) 0.018(2) -0.0068(19) 0.032(2)
C29 0.067(3) 0.101(3) 0.061(2) -0.018(2) -0.0103(19) 0.040(2)

loop_
_atom_type_symbol
_atom_type_description
_atom_type_scat_dispersion_real
_atom_type_scat_dispersion_imag
_atom_type_scat_source
C C 0.0033 0.0016 'International Tables Vol C Tables 4.2.6.8 and 6.1.1.4'
H H 0.0000 0.0000 'International Tables Vol C Tables 4.2.6.8 and 6.1.1.4'
N N 0.0061 0.0033 'International Tables Vol C Tables 4.2.6.8 and 6.1.1.4'
Lu Lu -0.4720 5.8584 'International Tables Vol C Tables 4.2.6.8 and 6.1.1.4'

loop_
_geom_angle_atom_site_label_1
_geom_angle_atom_site_label_2
_geom_angle_atom_site_label_3
_geom_angle
_geom_angle_site_symmetry_1
_geom_angle_site_symmetry_3
N1 Lu1 N1 57.04(11) 10_545 .
N1 Lu1 C21 112.70(11) 10_545 10_545
N1 Lu1 C21 106.24(11) . 10_545
N1 Lu1 C21 106.23(11) 10_545 .
N1 Lu1 C21 112.70(11) . .
C21 Lu1 C21 135.49(18) 10_545 .
N1 Lu1 N3 148.61(9) 10_545 .
N1 Lu1 N3 95.52(9) . .
C21 Lu1 N3 87.97(11) 10_545 .
C21 Lu1 N3 68.05(11) . .
N1 Lu1 N3 95.52(9) 10_545 10_545
N1 Lu1 N3 148.61(9) . 10_545
C21 Lu1 N3 68.05(11) 10_545 10_545
C21 Lu1 N3 87.96(11) . 10_545
N3 Lu1 N3 114.57(13) . 10_545
C1 N1 C9 129.8(3) . .
C1 N1 Lu1 96.8(2) . .
C9 N1 Lu1 132.36(19) . .
C1 N2 C2 123.17(18) . 10_545
C1 N2 C2 123.17(17) . .
C2 N2 C2 113.7(4) 10_545 .
C23 N3 C29 113.9(3) . .
C23 N3 C28 108.8(3) . .
C29 N3 C28 106.5(3) . .
C23 N3 Lu1 98.4(2) . .
C29 N3 Lu1 112.2(2) . .
C28 N3 Lu1 117.0(2) . .
N1 C1 N1 109.4(4) 10_545 .
N1 C1 N2 125.29(19) 10_545 .
N1 C1 N2 125.29(19) . .
N2 C2 C3 115.6(3) . .
N2 C2 H2A 108.4 . .
C3 C2 H2A 108.4 . .
N2 C2 H2B 108.4 . .
C3 C2 H2B 108.4 . .
H2A C2 H2B 107.4 . .
C4 C3 C8 117.7(4) . .
C4 C3 C2 122.2(4) . .
C8 C3 C2 120.1(4) . .
C3 C4 C5 120.2(5) . .
C3 C4 H4 119.9 . .
C5 C4 H4 119.9 . .
C6 C5 C4 119.4(6) . .
C6 C5 H5 120.3 . .
C4 C5 H5 120.3 . .
C7 C6 C5 119.6(5) . .
C7 C6 H6 120.2 . .
C5 C6 H6 120.2 . .
C6 C7 C8 121.2(6) . .
C6 C7 H7 119.4 . .
C8 C7 H7 119.4 . .
C7 C8 C3 121.9(6) . .
C7 C8 H8 119.0 . .
C3 C8 H8 119.0 . .
C14 C9 C10 120.7(3) . .
C14 C9 N1 122.8(3) . .
C10 C9 N1 116.2(3) . .
C11 C10 C9 117.0(5) . .
C11 C10 C15 121.1(4) . .
C9 C10 C15 121.8(3) . .
C12 C11 C10 122.0(5) . .
C12 C11 H11 119.0 . .
C10 C11 H11 119.0 . .
C13 C12 C11 120.3(5) . .
C13 C12 H12 119.9 . .
C11 C12 H12 119.9 . .
C12 C13 C14 122.3(5) . .
C12 C13 H13 118.8 . .
C14 C13 H13 118.8 . .
C13 C14 C9 117.7(4) . .
C13 C14 C18 119.6(4) . .
C9 C14 C18 122.7(3) . .
C16 C15 C10 112.3(4) . .
C16 C15 C17 109.5(4) . .
C10 C15 C17 116.1(4) . .
C16 C15 H15 106.1 . .
C10 C15 H15 106.1 . .
C17 C15 H15 106.1 . .
C15 C16 H16A 109.5 . .
C15 C16 H16B 109.5 . .
H16A C16 H16B 109.5 . .
C15 C16 H16C 109.5 . .
H16A C16 H16C 109.5 . .
H16B C16 H16C 109.5 . .
C15 C17 H17A 109.5 . .
C15 C17 H17B 109.5 . .
H17A C17 H17B 109.5 . .
C15 C17 H17C 109.5 . .
H17A C17 H17C 109.5 . .
H17B C17 H17C 109.5 . .
C14 C18 C19 113.2(4) . .
C14 C18 C20 113.2(4) . .
C19 C18 C20 108.1(4) . .
C14 C18 H18 107.3 . .
C19 C18 H18 107.3 . .
C20 C18 H18 107.3 . .
C18 C19 H19A 109.5 . .
C18 C19 H19B 109.5 . .
H19A C19 H19B 109.5 . .
C18 C19 H19C 109.5 . .
H19A C19 H19C 109.5 . .
H19B C19 H19C 109.5 . .
C18 C20 H20A 109.5 . .
C18 C20 H20B 109.5 . .
H20A C20 H20B 109.5 . .
C18 C20 H20C 109.5 . .
H20A C20 H20C 109.5 . .
H20B C20 H20C 109.5 . .
C22 C21 Lu1 103.4(2) . .
C22 C21 H21A 111.1 . .
Lu1 C21 H21A 111.1 . .
C22 C21 H21B 111.1 . .
Lu1 C21 H21B 111.1 . .
H21A C21 H21B 109.1 . .
C27 C22 C23 116.6(4) . .
C27 C22 C21 121.8(4) . .
C23 C22 C21 121.3(3) . .
C24 C23 C22 121.3(4) . .
C24 C23 N3 122.5(4) . .
C22 C23 N3 116.2(3) . .
C23 C24 C25 119.6(5) . .
C23 C24 H24 120.2 . .
C25 C24 H24 120.2 . .
C26 C25 C24 119.6(5) . .
C26 C25 H25 120.2 . .
C24 C25 H25 120.2 . .
C27 C26 C25 120.5(5) . .
C27 C26 H26 119.7 . .
C25 C26 H26 119.7 . .
C26 C27 C22 122.4(5) . .
C26 C27 H27 118.8 . .
C22 C27 H27 118.8 . .
N3 C28 H28A 109.5 . .
N3 C28 H28B 109.5 . .
H28A C28 H28B 109.5 . .
N3 C28 H28C 109.5 . .
H28A C28 H28C 109.5 . .
H28B C28 H28C 109.5 . .
N3 C29 H29A 109.5 . .
N3 C29 H29B 109.5 . .
H29A C29 H29B 109.5 . .
N3 C29 H29C 109.5 . .
H29A C29 H29C 109.5 . .
H29B C29 H29C 109.5 . .

loop_
_geom_bond_atom_site_label_1
_geom_bond_atom_site_label_2
_geom_bond_distance
_geom_bond_site_symmetry_2
Lu1 N1 2.319(3) 10_545
Lu1 N1 2.319(3) .
Lu1 C21 2.398(4) 10_545
Lu1 C21 2.398(4) .
Lu1 N3 2.624(3) .
Lu1 N3 2.624(3) 10_545
N1 C1 1.356(3) .
N1 C9 1.433(4) .
N2 C1 1.378(5) .
N2 C2 1.480(4) 10_545
N2 C2 1.480(4) .
N3 C23 1.462(4) .
N3 C29 1.473(5) .
N3 C28 1.487(5) .
C1 N1 1.356(3) 10_545
C2 C3 1.494(5) .
C2 H2A 0.9700 .
C2 H2B 0.9700 .
C3 C4 1.371(6) .
C3 C8 1.381(6) .
C4 C5 1.405(7) .
C4 H4 0.9300 .
C5 C6 1.384(9) .
C5 H5 0.9300 .
C6 C7 1.332(10) .
C6 H6 0.9300 .
C7 C8 1.354(6) .
C7 H7 0.9300 .
C8 H8 0.9300 .
C9 C14 1.407(5) .
C9 C10 1.429(5) .
C10 C11 1.400(6) .
C10 C15 1.511(6) .
C11 C12 1.360(7) .
C11 H11 0.9300 .
C12 C13 1.353(8) .
C12 H12 0.9300 .
C13 C14 1.393(5) .
C13 H13 0.9300 .
C14 C18 1.508(6) .
C15 C16 1.502(6) .
C15 C17 1.518(6) .
C15 H15 0.9800 .
C16 H16A 0.9600 .
C16 H16B 0.9600 .
C16 H16C 0.9600 .
C17 H17A 0.9600 .
C17 H17B 0.9600 .
C17 H17C 0.9600 .
C18 C19 1.525(7) .
C18 C20 1.538(6) .
C18 H18 0.9800 .
C19 H19A 0.9600 .
C19 H19B 0.9600 .
C19 H19C 0.9600 .
C20 H20A 0.9600 .
C20 H20B 0.9600 .
C20 H20C 0.9600 .
C21 C22 1.463(5) .
C21 H21A 0.9700 .
C21 H21B 0.9700 .
C22 C27 1.404(5) .
C22 C23 1.408(5) .
C23 C24 1.364(6) .
C24 C25 1.410(7) .
C24 H24 0.9300 .
C25 C26 1.368(7) .
C25 H25 0.9300 .
C26 C27 1.346(7) .
C26 H26 0.9300 .
C27 H27 0.9300 .
C28 H28A 0.9600 .
C28 H28B 0.9600 .
C28 H28C 0.9600 .
C29 H29A 0.9600 .
C29 H29B 0.9600 .
C29 H29C 0.9600 .

loop_
_platon_squeeze_void_nr
_platon_squeeze_void_average_x
_platon_squeeze_void_average_y
_platon_squeeze_void_average_z
_platon_squeeze_void_volume
_platon_squeeze_void_count_electrons
_platon_squeeze_void_content
1 0.000 0.000 -0.001 1393 303 ' '
2 0.017 0.500 0.017 7 0 ' '
3 0.017 0.517 0.517 7 0 ' '
4 0.150 0.317 0.350 7 0 ' '
5 0.150 0.833 0.850 7 0 ' '
6 0.333 0.667 0.007 1374 301 ' '
7 0.167 0.817 0.317 7 0 ' '
8 0.167 0.851 0.351 7 0 ' '
9 0.167 0.350 0.817 7 0 ' '
10 0.167 0.315 0.851 7 0 ' '
11 0.185 0.351 0.315 7 0 ' '
12 0.185 0.833 0.815 7 0 ' '
13 0.317 0.150 0.150 7 0 ' '
14 0.317 0.167 0.650 7 0 ' '
15 0.351 0.185 0.185 7 0 ' '
16 0.351 0.167 0.685 7 0 ' '
17 0.483 0.983 0.017 7 0 ' '
18 0.483 0.500 0.517 7 0 ' '
19 0.500 0.517 0.017 7 0 ' '
20 0.667 0.333 0.173 1374 301 ' '
21 0.500 0.017 0.483 7 0 ' '
22 0.500 0.982 0.518 6 0 ' '
23 0.500 0.482 0.982 6 0 ' '
24 0.518 0.500 0.482 6 0 ' '
25 0.518 0.018 0.982 6 0 ' '
26 0.650 0.833 0.317 7 0 ' '
27 0.650 0.817 0.817 7 0 ' '
28 0.685 0.833 0.351 7 0 ' '
29 0.685 0.851 0.851 7 0 ' '
30 0.817 0.167 0.183 7 0 ' '
31 0.817 0.650 0.683 7 0 ' '
32 0.833 0.683 0.150 7 0 ' '
33 0.833 0.649 0.185 7 0 ' '
34 0.833 0.150 0.650 7 0 ' '
35 0.833 0.185 0.685 7 0 ' '
36 0.851 0.167 0.149 7 0 ' '
37 0.851 0.685 0.649 7 0 ' '
38 0.982 0.482 0.482 6 0 ' '
39 0.982 0.500 0.982 6 0 ' '
